data_4126751
loop_
_publ_author_name
'Wu, Yue'
'Shaker, Sammy'
'Brivio, Federico'
'Murugavel, Ramaswamy'
'Bristowe, Paul D.'
'Cheetham, Anthony K.'

_publ_section_title
;
 [Am]Mn(H2POO)3: A New Family of Hybrid Perovskites Based on the
 Hypophosphite Ligand.
;
_journal_name_full 'Journal of the American Chemical Society'
_journal_paper_doi 10.1021/jacs.7b09417
_journal_year 2017
_chemical_formula_moiety 'H12 Mn2 O12 P6, 2(C H6 N3)'
_chemical_formula_sum 'C2 H24 Mn2 N6 O12 P6'
_chemical_formula_weight 619.97
_chemical_name_systematic 'Guanidinium manganese hypophosphite'
_space_group_crystal_system triclinic
_space_group_IT_number 2
_space_group_name_Hall '-P 1'
_space_group_name_H-M_alt 'P -1'
_symmetry_space_group_name_Hall '-P 1'
_symmetry_space_group_name_H-M 'P -1'
_atom_sites_solution_hydrogens geom
_atom_sites_solution_primary iterative
_audit_creation_date 2017-08-29
_audit_creation_method
;
Olex2 1.2
(compiled 2017.08.10 svn.r3458 for OlexSys, GUI svn.r5381)
;
_cell_angle_alpha 105.294(6)
_cell_angle_beta 90.971(6)
_cell_angle_gamma 118.618(8)
_cell_formula_units_Z 2
_cell_length_a 9.0994(7)
_cell_length_b 9.2419(6)
_cell_length_c 15.8369(12)
_cell_measurement_reflns_used 3875
_cell_measurement_temperature 302(1)
_cell_measurement_theta_max 28.0980
_cell_measurement_theta_min 2.5470
_cell_volume 1111.44(18)
_computing_cell_refinement
;
CrysAlisPro, Agilent Technologies,
Version 1.171.37.34i (release 04-08-2014 CrysAlis171 .NET)
(compiled Aug  4 2014,14:34:23)
;
_computing_data_collection
;
CrysAlisPro, Agilent Technologies,
Version 1.171.37.34i (release 04-08-2014 CrysAlis171 .NET)
(compiled Aug  4 2014,14:34:23)
;
_computing_data_reduction
;
CrysAlisPro, Agilent Technologies,
Version 1.171.37.34i (release 04-08-2014 CrysAlis171 .NET)
(compiled Aug  4 2014,14:34:23)
;
_computing_molecular_graphics 'Olex2 (Dolomanov et al., 2009)'
_computing_publication_material 'Olex2 (Dolomanov et al., 2009)'
_computing_structure_refinement 'ShelXL (Sheldrick, 2015)'
_computing_structure_solution
;
Superflip (Palatinus & Chapuis, 2007;Palatinus & van der Lee, 2008;
Palatinus et al., 2012)
;
_diffrn_ambient_environment air
_diffrn_ambient_temperature 302(1)
_diffrn_detector 'CCD plate'
_diffrn_detector_area_resol_mean 16.1183
_diffrn_detector_type Eos
_diffrn_measured_fraction_theta_full 1.000
_diffrn_measured_fraction_theta_max 0.882
_diffrn_measurement_details
;
#__ type_ start__ end____ width___ exp.time_
  1 omega  -36.00  -10.00   1.0000    3.7050
omega____ theta____ kappa____ phi______ frames
    -      -27.2013   37.0000  -60.0000 26

#__ type_ start__ end____ width___ exp.time_
  2 omega  -49.00   25.00   1.0000    3.7050
omega____ theta____ kappa____ phi______ frames
    -      -27.2013   37.0000 -180.0000 74

#__ type_ start__ end____ width___ exp.time_
  3 omega   62.00   88.00   1.0000    3.7050
omega____ theta____ kappa____ phi______ frames
    -       26.2638  178.0000 -120.0000 26

#__ type_ start__ end____ width___ exp.time_
  4 omega -107.00   25.00   1.0000    3.7050
omega____ theta____ kappa____ phi______ frames
    -      -27.2013  -37.0000 -150.0000 132

#__ type_ start__ end____ width___ exp.time_
  5 omega -104.00  -34.00   1.0000    3.7050
omega____ theta____ kappa____ phi______ frames
    -      -27.2013  -57.0000    0.0000 70

#__ type_ start__ end____ width___ exp.time_
  6 omega -118.00  -36.00   1.0000    3.7050
omega____ theta____ kappa____ phi______ frames
    -      -27.2013 -178.0000  -30.0000 82

#__ type_ start__ end____ width___ exp.time_
  7 omega   75.00  113.00   1.0000    3.7050
omega____ theta____ kappa____ phi______ frames
    -       26.2638  178.0000   60.0000 38

#__ type_ start__ end____ width___ exp.time_
  8 omega   58.00  118.00   1.0000    3.7050
omega____ theta____ kappa____ phi______ frames
    -       26.2638  178.0000  -60.0000 60
;
_diffrn_measurement_device 'four-circle diffractometer'
_diffrn_measurement_device_type 'Xcalibur, Eos, Gemini ultra'
_diffrn_measurement_method '\w scans'
_diffrn_orient_matrix_UB_11 -0.0743664000
_diffrn_orient_matrix_UB_12 -0.0376788000
_diffrn_orient_matrix_UB_13 0.0187613000
_diffrn_orient_matrix_UB_21 0.0507485000
_diffrn_orient_matrix_UB_22 0.0319542000
_diffrn_orient_matrix_UB_23 0.0422656000
_diffrn_orient_matrix_UB_31 -0.0034903000
_diffrn_orient_matrix_UB_32 0.0775536000
_diffrn_orient_matrix_UB_33 0.0090039000
_diffrn_radiation_monochromator graphite
_diffrn_radiation_probe x-ray
_diffrn_radiation_type MoK\a
_diffrn_radiation_wavelength 0.71073
_diffrn_reflns_av_R_equivalents 0.0375
_diffrn_reflns_av_unetI/netI 0.0574
_diffrn_reflns_Laue_measured_fraction_full 1.000
_diffrn_reflns_Laue_measured_fraction_max 0.882
_diffrn_reflns_limit_h_max 11
_diffrn_reflns_limit_h_min -11
_diffrn_reflns_limit_k_max 11
_diffrn_reflns_limit_k_min -10
_diffrn_reflns_limit_l_max 20
_diffrn_reflns_limit_l_min -20
_diffrn_reflns_number 8592
_diffrn_reflns_point_group_measured_fraction_full 1.000
_diffrn_reflns_point_group_measured_fraction_max 0.882
_diffrn_reflns_theta_full 25.242
_diffrn_reflns_theta_max 28.299
_diffrn_reflns_theta_min 2.567
_diffrn_source 'Enhance (Mo) X-ray Source'
_exptl_absorpt_coefficient_mu 1.628
_exptl_absorpt_correction_T_max 1.00000
_exptl_absorpt_correction_T_min 0.93873
_exptl_absorpt_correction_type multi-scan
_exptl_absorpt_process_details
;
CrysAlisPro, Agilent Technologies,
Version 1.171.37.34i (release 04-08-2014 CrysAlis171 .NET)
(compiled Aug  4 2014,14:34:23)
Empirical absorption correction using spherical harmonics,
 implemented in SCALE3 ABSPACK scaling algorithm.
;
_exptl_crystal_colour 'clear whiteish colourless'
_exptl_crystal_colour_lustre clear
_exptl_crystal_colour_modifier whiteish
_exptl_crystal_colour_primary colourless
_exptl_crystal_density_diffrn 1.853
_exptl_crystal_description irregular
_exptl_crystal_F_000 628
_exptl_crystal_size_max 0.28
_exptl_crystal_size_mid 0.23
_exptl_crystal_size_min 0.2
_refine_diff_density_max 1.277
_refine_diff_density_min -0.881
_refine_diff_density_rms 0.156
_refine_ls_extinction_method none
_refine_ls_goodness_of_fit_ref 1.078
_refine_ls_hydrogen_treatment constr
_refine_ls_matrix_type full
_refine_ls_number_parameters 256
_refine_ls_number_reflns 4879
_refine_ls_number_restraints 0
_refine_ls_restrained_S_all 1.078
_refine_ls_R_factor_all 0.0544
_refine_ls_R_factor_gt 0.0468
_refine_ls_shift/su_max 0.001
_refine_ls_shift/su_mean 0.000
_refine_ls_structure_factor_coef Fsqd
_refine_ls_weighting_details 'w=1/[\s^2^(Fo^2^)+(0.0576P)^2^+0.4174P] where P=(Fo^2^+2Fc^2^)/3'
_refine_ls_weighting_scheme calc
_refine_ls_wR_factor_gt 0.1161
_refine_ls_wR_factor_ref 0.1250
_reflns_Friedel_coverage 0.000
_reflns_number_gt 4175
_reflns_number_total 4879
_reflns_threshold_expression 'I > 2\s(I)'
_cod_data_source_file ja7b09417_si_005.cif
_cod_data_source_block ywsms-mnhypogua-dmso3
_cod_original_cell_volume 1111.44(16)
_cod_database_code 4126751
_shelx_shelxl_version_number 2016/6
_chemical_oxdiff_formula 'Mn H12 P3 O6 N3 C'
_chemical_oxdiff_usercomment 'Full sphere for beta phase of GUA-Mn-H2PO2 perovskite (P-1)'
_shelx_space_group_comment
;
The symmetry employed for this shelxl refinement is uniquely defined
by the following loop, which should always be used as a source of
symmetry information in preference to the above space-group names.
They are only intended as comments.
;
_shelx_estimated_absorpt_t_max 0.737
_shelx_estimated_absorpt_t_min 0.659
_reflns_odcompleteness_completeness 99.87
_reflns_odcompleteness_iscentric 1
_reflns_odcompleteness_theta 26.32
_olex2_refinement_description
;
1. Fixed Uiso
 At 1.2 times of:
  All N(H,H) groups, All P(H,H) groups
2.a Secondary CH2 refined with riding coordinates:
 P5(H5a,H5b), P8(H8a,H8b), P11(H11a,H11b), P14(H14a,H14b), P17(H17a,H17b),
 P20(H20a,H20b)
2.b X=CH2 refined with riding coordinates:
 N25(H25a,H25b), N22(H22a,H22b), N29(H29a,H29b), N26(H26a,H26b), N24(H24a,
 H24b), N28(H28a,H28b)
;
_olex2_submission_special_instructions 'No special instructions were received'

loop_
_space_group_symop_operation_xyz
'x, y, z'
'-x, -y, -z'

loop_
_atom_site_label
_atom_site_type_symbol
_atom_site_fract_x
_atom_site_fract_y
_atom_site_fract_z
_atom_site_U_iso_or_equiv
_atom_site_adp_type
_atom_site_occupancy
_atom_site_site_symmetry_order
_atom_site_calc_flag
_atom_site_refinement_flags_posn
_atom_site_refinement_flags_adp
_atom_site_refinement_flags_occupancy
Mn1 Mn 0.26476(5) 0.02110(5) 0.24849(3) 0.01604(13) Uani 1 1 d . . .
Mn2 Mn 0.000000 0.500000 0.500000 0.01565(16) Uani 1 2 d S T P
Mn3 Mn -0.500000 -0.500000 0.000000 0.01703(16) Uani 1 2 d S T P
P5 P -0.15195(10) -0.21038(10) 0.16427(6) 0.0225(2) Uani 1 1 d . . .
H5A H -0.125495 -0.350660 0.155010 0.027 Uiso 1 1 calc R . .
H5B H -0.223844 -0.190332 0.240909 0.027 Uiso 1 1 calc R . .
P8 P 0.13862(11) 0.30008(11) 0.34109(6) 0.0246(2) Uani 1 1 d . . .
H8A H 0.006303 0.149220 0.352584 0.029 Uiso 1 1 calc R . .
H8B H 0.079023 0.327354 0.268030 0.029 Uiso 1 1 calc R . .
P11 P -0.46002(12) -0.70228(11) 0.14512(6) 0.0300(2) Uani 1 1 d . . .
H11A H -0.371349 -0.593726 0.230559 0.036 Uiso 1 1 calc R . .
H11B H -0.343488 -0.727577 0.095728 0.036 Uiso 1 1 calc R . .
P14 P 0.11713(13) 0.73853(11) 0.36196(6) 0.0292(2) Uani 1 1 d . . .
H14A H 0.014967 0.591467 0.289462 0.035 Uiso 1 1 calc R . .
H14B H 0.280163 0.759371 0.369176 0.035 Uiso 1 1 calc R . .
P17 P 0.67369(11) 0.14330(12) 0.34185(7) 0.0304(2) Uani 1 1 d . . .
H17A H 0.711036 0.104995 0.256154 0.036 Uiso 1 1 calc R . .
H17B H 0.705817 0.045294 0.385466 0.036 Uiso 1 1 calc R . .
P20 P -0.62422(12) -0.26574(12) 0.14280(7) 0.0324(2) Uani 1 1 d . . .
H20A H -0.484599 -0.117370 0.133511 0.039 Uiso 1 1 calc R . .
H20B H -0.573253 -0.301838 0.214862 0.039 Uiso 1 1 calc R . .
O4 O -0.2776(3) -0.2547(3) 0.08573(16) 0.0281(5) Uani 1 1 d . . .
O7 O 0.2829(3) 0.2691(3) 0.31918(16) 0.0269(5) Uani 1 1 d . . .
O19 O -0.6688(3) -0.4137(3) 0.0609(2) 0.0430(7) Uani 1 1 d . . .
O9 O 0.1781(3) 0.4497(3) 0.42209(15) 0.0240(5) Uani 1 1 d . . .
O21 O -0.7624(3) -0.2254(3) 0.16457(16) 0.0265(5) Uani 1 1 d . . .
O6 O 0.0178(3) -0.0497(3) 0.17772(16) 0.0249(5) Uani 1 1 d . . .
O13 O 0.1273(3) 0.8934(3) 0.34309(16) 0.0261(5) Uani 1 1 d . . .
O10 O -0.5899(4) -0.8733(3) 0.15258(17) 0.0358(6) Uani 1 1 d . . .
O15 O 0.0482(3) 0.7069(3) 0.44381(17) 0.0333(6) Uani 1 1 d . . .
O16 O 0.4889(3) 0.0825(3) 0.33337(18) 0.0366(6) Uani 1 1 d . . .
O18 O 0.7950(3) 0.3301(3) 0.38917(18) 0.0384(7) Uani 1 1 d . . .
N25 N -0.1854(3) -0.1698(3) 0.4942(2) 0.0283(6) Uani 1 1 d . . .
H25A H -0.102064 -0.184000 0.478371 0.034 Uiso 1 1 calc R . .
H25B H -0.165962 -0.075347 0.533302 0.034 Uiso 1 1 calc R . .
O12 O -0.5200(4) -0.6104(4) 0.1048(2) 0.0570(9) Uani 1 1 d . . .
N22 N -0.3733(4) -0.4384(4) 0.3985(2) 0.0354(7) Uani 1 1 d . . .
H22A H -0.290015 -0.452636 0.382643 0.042 Uiso 1 1 calc R . .
H22B H -0.476088 -0.518680 0.375315 0.042 Uiso 1 1 calc R . .
N29 N -0.0182(4) 0.3156(3) 0.0042(2) 0.0288(7) Uani 1 1 d . . .
H29A H -0.099561 0.301035 -0.031697 0.035 Uiso 1 1 calc R . .
H29B H 0.079333 0.408434 0.015877 0.035 Uiso 1 1 calc R . .
N26 N 0.0807(4) 0.2229(4) 0.1001(2) 0.0334(7) Uani 1 1 d . . .
H26A H 0.176090 0.318634 0.113464 0.040 Uiso 1 1 calc R . .
H26B H 0.065770 0.145373 0.124640 0.040 Uiso 1 1 calc R . .
N24 N -0.4719(4) -0.2696(4) 0.4824(2) 0.0336(7) Uani 1 1 d . . .
H24A H -0.574732 -0.348872 0.458766 0.040 Uiso 1 1 calc R . .
H24B H -0.451977 -0.174940 0.521516 0.040 Uiso 1 1 calc R . .
C23 C -0.3435(4) -0.2933(4) 0.4585(2) 0.0237(7) Uani 1 1 d . . .
N28 N -0.1931(4) 0.0520(4) 0.0236(2) 0.0341(7) Uani 1 1 d . . .
H28A H -0.274533 0.037364 -0.012272 0.041 Uiso 1 1 calc R . .
H28B H -0.209101 -0.026206 0.047895 0.041 Uiso 1 1 calc R . .
C27 C -0.0431(4) 0.1950(4) 0.0415(2) 0.0247(7) Uani 1 1 d . . .

loop_
_atom_site_aniso_label
_atom_site_aniso_U_11
_atom_site_aniso_U_22
_atom_site_aniso_U_33
_atom_site_aniso_U_23
_atom_site_aniso_U_13
_atom_site_aniso_U_12
Mn1 0.0148(2) 0.0153(2) 0.0178(3) 0.00461(18) 0.00327(19) 0.00764(19)
Mn2 0.0163(3) 0.0148(3) 0.0160(3) 0.0043(2) 0.0035(3) 0.0081(3)
Mn3 0.0158(3) 0.0160(3) 0.0182(3) 0.0040(3) 0.0032(3) 0.0077(3)
P5 0.0173(4) 0.0212(4) 0.0254(4) 0.0084(3) 0.0025(3) 0.0064(3)
P8 0.0221(4) 0.0271(4) 0.0232(4) -0.0007(3) 0.0004(3) 0.0157(4)
P11 0.0249(5) 0.0291(5) 0.0332(5) 0.0179(4) 0.0043(4) 0.0073(4)
P14 0.0409(6) 0.0278(5) 0.0347(5) 0.0193(4) 0.0223(4) 0.0238(4)
P17 0.0175(4) 0.0287(4) 0.0357(5) -0.0035(4) -0.0030(4) 0.0116(4)
P20 0.0240(5) 0.0310(5) 0.0345(5) -0.0096(4) -0.0043(4) 0.0182(4)
O4 0.0200(12) 0.0229(11) 0.0329(14) 0.0044(10) -0.0036(10) 0.0067(10)
O7 0.0188(12) 0.0210(11) 0.0338(14) -0.0004(10) 0.0049(10) 0.0091(9)
O19 0.0230(14) 0.0344(14) 0.0523(18) -0.0152(12) 0.0042(12) 0.0143(11)
O9 0.0241(12) 0.0231(11) 0.0244(12) 0.0016(9) 0.0072(10) 0.0143(10)
O21 0.0214(12) 0.0230(11) 0.0330(13) 0.0022(10) 0.0054(10) 0.0128(10)
O6 0.0160(11) 0.0208(11) 0.0311(13) 0.0070(9) -0.0041(10) 0.0049(9)
O13 0.0334(14) 0.0248(11) 0.0298(13) 0.0161(10) 0.0141(11) 0.0177(10)
O10 0.0423(16) 0.0267(12) 0.0362(15) 0.0159(11) 0.0175(12) 0.0122(11)
O15 0.0457(16) 0.0366(13) 0.0406(15) 0.0260(12) 0.0267(12) 0.0304(12)
O16 0.0176(13) 0.0432(14) 0.0415(16) 0.0062(12) -0.0020(11) 0.0134(11)
O18 0.0273(14) 0.0354(14) 0.0353(15) -0.0041(11) -0.0083(11) 0.0107(12)
N25 0.0196(15) 0.0244(14) 0.0353(17) 0.0035(12) 0.0059(12) 0.0097(12)
O12 0.063(2) 0.0584(19) 0.059(2) 0.0407(16) 0.0073(17) 0.0263(17)
N22 0.0245(16) 0.0305(15) 0.0387(18) -0.0037(13) -0.0001(13) 0.0118(13)
N29 0.0263(16) 0.0228(13) 0.0344(17) 0.0119(12) 0.0001(13) 0.0089(12)
N26 0.0335(18) 0.0333(16) 0.0337(17) 0.0150(13) 0.0009(14) 0.0148(14)
N24 0.0234(16) 0.0314(15) 0.0414(18) 0.0034(14) 0.0071(14) 0.0142(13)
C23 0.0223(17) 0.0255(16) 0.0244(17) 0.0108(13) 0.0052(13) 0.0113(14)
N28 0.0304(17) 0.0263(14) 0.0384(18) 0.0125(13) 0.0010(14) 0.0076(13)
C27 0.0272(18) 0.0257(16) 0.0232(17) 0.0049(13) 0.0047(14) 0.0160(14)

loop_
_atom_type_symbol
_atom_type_description
_atom_type_scat_dispersion_real
_atom_type_scat_dispersion_imag
_atom_type_scat_source
C C 0.0033 0.0016 'International Tables Vol C Tables 4.2.6.8 and 6.1.1.4'
H H 0.0000 0.0000 'International Tables Vol C Tables 4.2.6.8 and 6.1.1.4'
Mn Mn 0.3368 0.7283 'International Tables Vol C Tables 4.2.6.8 and 6.1.1.4'
N N 0.0061 0.0033 'International Tables Vol C Tables 4.2.6.8 and 6.1.1.4'
O O 0.0106 0.0060 'International Tables Vol C Tables 4.2.6.8 and 6.1.1.4'
P P 0.1023 0.0942 'International Tables Vol C Tables 4.2.6.8 and 6.1.1.4'

loop_
_geom_angle_atom_site_label_1
_geom_angle_atom_site_label_2
_geom_angle_atom_site_label_3
_geom_angle
_geom_angle_site_symmetry_1
_geom_angle_site_symmetry_3
O7 Mn1 O21 174.02(9) . 1_655
O7 Mn1 O6 86.33(9) . .
O6 Mn1 O21 89.44(9) . 1_655
O13 Mn1 O7 93.65(9) 1_545 .
O13 Mn1 O21 90.40(9) 1_545 1_655
O13 Mn1 O6 87.81(9) 1_545 .
O10 Mn1 O7 92.01(9) 1_665 .
O10 Mn1 O21 84.19(9) 1_665 1_655
O10 Mn1 O6 95.45(10) 1_665 .
O10 Mn1 O13 173.65(9) 1_665 1_545
O10 Mn1 O16 92.46(11) 1_665 .
O16 Mn1 O7 91.97(9) . .
O16 Mn1 O21 92.80(9) . 1_655
O16 Mn1 O6 171.96(10) . .
O16 Mn1 O13 84.46(10) . 1_545
O9 Mn2 O9 180.00(12) . 2_566
O15 Mn2 O9 89.05(9) . .
O15 Mn2 O9 90.94(9) 2_566 .
O15 Mn2 O9 89.05(9) 2_566 2_566
O15 Mn2 O9 90.95(9) . 2_566
O15 Mn2 O15 180.0 . 2_566
O18 Mn2 O9 89.52(10) 1_455 2_566
O18 Mn2 O9 89.52(10) 2_666 .
O18 Mn2 O9 90.48(10) 2_666 2_566
O18 Mn2 O9 90.48(10) 1_455 .
O18 Mn2 O15 93.42(11) 1_455 2_566
O18 Mn2 O15 86.58(11) 1_455 .
O18 Mn2 O15 93.42(11) 2_666 .
O18 Mn2 O15 86.58(11) 2_666 2_566
O18 Mn2 O18 180.0 2_666 1_455
O4 Mn3 O4 180.0 2_445 .
O19 Mn3 O4 90.51(9) . 2_445
O19 Mn3 O4 90.51(9) 2_445 .
O19 Mn3 O4 89.49(9) . .
O19 Mn3 O4 89.49(9) 2_445 2_445
O19 Mn3 O19 180.0 2_445 .
O12 Mn3 O4 90.96(11) . 2_445
O12 Mn3 O4 90.96(11) 2_445 .
O12 Mn3 O4 89.04(11) . .
O12 Mn3 O4 89.04(11) 2_445 2_445
O12 Mn3 O19 94.22(13) . 2_445
O12 Mn3 O19 85.78(13) 2_445 2_445
O12 Mn3 O19 94.22(13) 2_445 .
O12 Mn3 O19 85.78(13) . .
O12 Mn3 O12 180.0 . 2_445
O4 P5 O6 115.60(14) . .
O7 P8 O9 116.13(13) . .
O12 P11 O10 117.54(19) . .
O15 P14 O13 114.89(14) . .
O16 P17 O18 118.08(16) . .
O19 P20 O21 115.79(14) . .
P5 O4 Mn3 134.20(14) . .
P8 O7 Mn1 126.92(13) . .
P20 O19 Mn3 127.39(15) . .
P8 O9 Mn2 128.42(14) . .
P20 O21 Mn1 127.63(13) . 1_455
P5 O6 Mn1 129.01(13) . .
P14 O13 Mn1 127.82(14) . 1_565
P11 O10 Mn1 139.25(16) . 1_445
P14 O15 Mn2 130.22(14) . .
P17 O16 Mn1 145.80(19) . .
P17 O18 Mn2 142.34(18) . 1_655
P11 O12 Mn3 144.6(2) . .
N25 C23 N24 119.7(3) . .
N22 C23 N25 120.0(3) . .
N22 C23 N24 120.3(3) . .
N29 C27 N26 119.3(3) . .
N29 C27 N28 120.1(3) . .
N28 C27 N26 120.5(3) . .

loop_
_geom_bond_atom_site_label_1
_geom_bond_atom_site_label_2
_geom_bond_distance
_geom_bond_site_symmetry_2
Mn1 O7 2.193(2) .
Mn1 O21 2.206(2) 1_655
Mn1 O6 2.203(2) .
Mn1 O13 2.187(2) 1_545
Mn1 O10 2.150(3) 1_665
Mn1 O16 2.164(2) .
Mn2 O9 2.203(2) 2_566
Mn2 O9 2.203(2) .
Mn2 O15 2.179(2) .
Mn2 O15 2.179(2) 2_566
Mn2 O18 2.158(2) 1_455
Mn2 O18 2.158(2) 2_666
Mn3 O4 2.228(2) 2_445
Mn3 O4 2.228(2) .
Mn3 O19 2.178(3) 2_445
Mn3 O19 2.178(3) .
Mn3 O12 2.135(3) 2_445
Mn3 O12 2.134(3) .
P5 O4 1.502(2) .
P5 O6 1.504(2) .
P8 O7 1.500(2) .
P8 O9 1.503(2) .
P11 O10 1.491(2) .
P11 O12 1.464(3) .
P14 O13 1.499(2) .
P14 O15 1.487(3) .
P17 O16 1.486(3) .
P17 O18 1.491(3) .
P20 O19 1.494(3) .
P20 O21 1.495(2) .
N25 C23 1.323(4) .
N22 C23 1.322(4) .
N29 C27 1.323(4) .
N26 C27 1.325(4) .
N24 C23 1.332(4) .
N28 C27 1.323(4) .
